data_7233145
loop_
_publ_author_name
'Yulia A. Getmanenko'
'Marina Fonari'
'Chad Risko'
'Bhupinder Sandhu'
'Elena Galan'
'Lingyun Zhu'
'Paul Tongwa'
'Do Kyung Hwang'
'Sanjeev Singh'
'He Wang'
'Shree Prakash Tiwari'
'Yueh-Lin Loo'
'Jean-Luc Bredas'
'Bernard Kippelen'
'Tatiana Timofeeva'
'Seth R. Marder'

_publ_section_title
;
 Benzo[1,2-b:6,5-b']dithiophene(dithiazole)-4,5-dione derivatives:
 synthesis, electronic properties, crystal packing and charge transport
;
_journal_name_full 'Journal of Materials Chemistry C'
_journal_page_first 1467
_journal_page_last 1481
_journal_paper_doi 10.1039/C2TC00805J
_journal_volume 1
_journal_year 2013
_chemical_formula_moiety 'C26 H10 F6 O4 S2'
_chemical_formula_sum 'C26 H10 F6 O4 S2'
_chemical_formula_weight 564.46
_chemical_name_common
;
2,7-Bis-(4-trifluoromethylbenzoyl)-benzo[1,2-b:6,5-b']dithiophene-4,5-dione
;
_chemical_name_systematic
;
2,7-Bis-(4-trifluoromethylbenzoyl)-benzo[1,2-b:6,5-b']dithiophene-4,5-dione
;
_space_group_IT_number 14
_space_group_name_Hall '-P 2yn'
_space_group_name_H-M_alt 'P 1 21/n 1'
_symmetry_cell_setting monoclinic
_symmetry_space_group_name_H-M 'P 1 21/n 1'
_atom_sites_solution_hydrogens geom
_atom_sites_solution_primary direct
_atom_sites_solution_secondary difmap
_cell_angle_alpha 90.00
_cell_angle_beta 93.560(2)
_cell_angle_gamma 90.00
_cell_formula_units_Z 4
_cell_length_a 8.5420(9)
_cell_length_b 5.9376(6)
_cell_length_c 44.370(5)
_cell_measurement_temperature 100(2)
_cell_volume 2246.1(4)
_computing_cell_refinement 'SAINTPlus, v. 6.2 (Bruker, 2001)'
_computing_data_collection 'APEX2 (Bruker, 2005)'
_computing_data_reduction 'SAINTPlus, v. 6.2 (Bruker, 2001)'
_computing_molecular_graphics 'SHELXTL (Sheldrick, 2008)'
_computing_publication_material 'SHELXTL (Sheldrick, 2008)'
_computing_structure_refinement 'SHELXL-97 (Sheldrick, 2008)'
_computing_structure_solution 'SHELXS-97 (Sheldrick, 2008)'
_diffrn_ambient_temperature 100(2)
_diffrn_measured_fraction_theta_full 1.000
_diffrn_measured_fraction_theta_max 1.000
_diffrn_measurement_device_type 'Bruker APEX-II CCD'
_diffrn_measurement_method '\f and \w scans'
_diffrn_radiation_monochromator graphite
_diffrn_radiation_source 'fine-focus sealed tube'
_diffrn_radiation_type MoK\a
_diffrn_radiation_wavelength 0.71073
_diffrn_reflns_av_R_equivalents 0.0573
_diffrn_reflns_av_sigmaI/netI 0.0346
_diffrn_reflns_limit_h_max 10
_diffrn_reflns_limit_h_min -10
_diffrn_reflns_limit_k_max 7
_diffrn_reflns_limit_k_min -7
_diffrn_reflns_limit_l_max 52
_diffrn_reflns_limit_l_min -52
_diffrn_reflns_number 25278
_diffrn_reflns_theta_full 25.00
_diffrn_reflns_theta_max 25.00
_diffrn_reflns_theta_min 1.84
_exptl_absorpt_coefficient_mu 0.322
_exptl_absorpt_correction_T_max 0.950
_exptl_absorpt_correction_T_min 0.919
_exptl_absorpt_correction_type multi-scan
_exptl_absorpt_process_details 'SADABS (Sheldrick, 2003)'
_exptl_crystal_colour yellow
_exptl_crystal_density_diffrn 1.669
_exptl_crystal_density_meas ?
_exptl_crystal_density_method 'not measured'
_exptl_crystal_description prism
_exptl_crystal_F_000 1136
_exptl_crystal_size_max 0.16
_exptl_crystal_size_mid 0.10
_exptl_crystal_size_min 0.10
_refine_diff_density_max 0.225
_refine_diff_density_min -0.241
_refine_diff_density_rms 0.051
_refine_ls_extinction_method none
_refine_ls_goodness_of_fit_ref 1.117
_refine_ls_hydrogen_treatment constr
_refine_ls_matrix_type full
_refine_ls_number_parameters 385
_refine_ls_number_reflns 3960
_refine_ls_number_restraints 20
_refine_ls_restrained_S_all 1.119
_refine_ls_R_factor_all 0.0739
_refine_ls_R_factor_gt 0.0544
_refine_ls_shift/su_max 0.000
_refine_ls_shift/su_mean 0.000
_refine_ls_structure_factor_coef Fsqd
_refine_ls_weighting_details 'calc w=1/[\s^2^(Fo^2^)+(0.0297P)^2^+3.2440P] where P=(Fo^2^+2Fc^2^)/3'
_refine_ls_weighting_scheme calc
_refine_ls_wR_factor_gt 0.1130
_refine_ls_wR_factor_ref 0.1221
_reflns_number_gt 3099
_reflns_number_total 3960
_reflns_threshold_expression >2sigma(I)
_cod_data_source_file 1000002.cif
_cod_data_source_block PCOD1000002
_cod_depositor_comments
;
The following automatic conversions were performed:

data item '_exptl_crystal_density_meas' value 'not measured' was
changed to '?' -- the value is perceived as not measured.

Automatic conversion script
Id: cif_fix_values 6909 2019-04-08 15:41:33Z antanas 
;
_cod_original_cell_volume 2246.0(4)
_cod_original_sg_symbol_H-M P2(1)/n
_cod_database_code 7233145

loop_
_symmetry_equiv_pos_as_xyz
'x, y, z'
'-x+1/2, y+1/2, -z+1/2'
'-x, -y, -z'
'x-1/2, -y-1/2, z-1/2'

loop_
_atom_site_label
_atom_site_type_symbol
_atom_site_fract_x
_atom_site_fract_y
_atom_site_fract_z
_atom_site_U_iso_or_equiv
_atom_site_adp_type
_atom_site_occupancy
_atom_site_symmetry_multiplicity
_atom_site_calc_flag
_atom_site_refinement_flags
_atom_site_disorder_assembly
_atom_site_disorder_group
S1 S 0.15434(11) 0.22917(15) 0.016462(19) 0.0427(2) Uani 1 1 d . . .
S2 S 0.21095(11) 0.06538(15) 0.091041(19) 0.0414(2) Uani 1 1 d . . .
O1 O 0.5513(3) 0.7304(4) 0.10349(6) 0.0553(7) Uani 1 1 d . . .
O2 O 0.5168(3) 0.8542(4) 0.04359(6) 0.0578(7) Uani 1 1 d . . .
O3 O 0.2386(3) -0.2193(4) 0.14555(6) 0.0605(7) Uani 1 1 d . . .
O4 O 0.0303(3) 0.2185(5) -0.04154(6) 0.0651(8) Uani 1 1 d . . .
F1 F 0.4276(8) 0.1805(18) 0.29173(15) 0.089(3) Uani 0.643(11) 1 d PD A 1
F2 F 0.6636(8) 0.0952(15) 0.27973(15) 0.089(2) Uani 0.643(11) 1 d PD A 1
F3 F 0.5803(13) 0.4273(11) 0.27211(13) 0.091(2) Uani 0.643(11) 1 d PD A 1
F1' F 0.562(4) 0.019(4) 0.2855(5) 0.089(3) Uani 0.127(6) 1 d PD A 2
F2' F 0.637(4) 0.335(7) 0.2683(7) 0.089(2) Uani 0.127(6) 1 d PD A 2
F3' F 0.413(3) 0.320(6) 0.2843(7) 0.091(2) Uani 0.127(6) 1 d PD A 2
F1'' F 0.467(4) 0.078(4) 0.2909(5) 0.089(3) Uani 0.230(9) 1 d PD A 3
F2'' F 0.669(2) 0.198(5) 0.2741(5) 0.089(2) Uani 0.230(9) 1 d PD A 3
F3'' F 0.483(3) 0.435(3) 0.2773(4) 0.091(2) Uani 0.230(9) 1 d PD A 3
F4 F 0.112(3) 1.060(4) -0.1507(5) 0.078(2) Uani 0.135(5) 1 d PD B 1
F5 F 0.092(4) 0.754(5) -0.1759(5) 0.0700(16) Uani 0.135(5) 1 d PD B 1
F6 F 0.307(3) 0.862(5) -0.1603(6) 0.093(3) Uani 0.135(5) 1 d PD B 1
F4' F 0.0429(6) 0.8439(16) -0.16958(16) 0.078(2) Uani 0.647(10) 1 d PD B 2
F5' F 0.2786(8) 0.7310(10) -0.17049(11) 0.0700(16) Uani 0.647(10) 1 d PD B 2
F6' F 0.2373(12) 1.0534(10) -0.1518(2) 0.093(3) Uani 0.647(10) 1 d PD B 2
F4'' F 0.041(2) 0.971(4) -0.1596(4) 0.078(2) Uani 0.218(8) 1 d PD B 3
F5'' F 0.200(3) 0.721(3) -0.1743(3) 0.0700(16) Uani 0.218(8) 1 d PD B 3
F6'' F 0.290(4) 0.994(5) -0.1506(8) 0.093(3) Uani 0.218(8) 1 d PD B 3
C1 C 0.2003(4) 0.4284(6) -0.01058(7) 0.0399(8) Uani 1 1 d . . .
C2 C 0.3011(4) 0.5874(6) 0.00157(7) 0.0415(8) Uani 1 1 d . . .
H2A H 0.3396 0.7097 -0.0096 0.050 Uiso 1 1 calc R . .
C3 C 0.3423(4) 0.5511(6) 0.03257(7) 0.0393(8) Uani 1 1 d . . .
C4 C 0.2694(4) 0.3633(6) 0.04351(7) 0.0370(8) Uani 1 1 d . . .
C5 C 0.2911(4) 0.2964(5) 0.07488(7) 0.0363(7) Uani 1 1 d . . .
C6 C 0.3841(4) 0.4183(5) 0.09531(7) 0.0370(8) Uani 1 1 d . . .
C7 C 0.4683(4) 0.6199(6) 0.08619(8) 0.0409(8) Uani 1 1 d . . .
C8 C 0.4466(4) 0.6912(6) 0.05241(8) 0.0409(8) Uani 1 1 d . . .
C9 C 0.3915(4) 0.3231(6) 0.12454(7) 0.0396(8) Uani 1 1 d . . .
H9A H 0.4507 0.3852 0.1414 0.047 Uiso 1 1 calc R . .
C10 C 0.3038(4) 0.1313(6) 0.12579(7) 0.0385(8) Uani 1 1 d . . .
C11 C 0.2920(4) -0.0316(6) 0.15058(8) 0.0431(8) Uani 1 1 d . . .
C12 C 0.3529(4) 0.0349(6) 0.18157(7) 0.0400(8) Uani 1 1 d . . .
C13 C 0.4428(5) -0.1160(6) 0.19869(9) 0.0531(10) Uani 1 1 d . . .
H13A H 0.4652 -0.2600 0.1907 0.064 Uiso 1 1 calc R . .
C14 C 0.5006(5) -0.0592(7) 0.22749(9) 0.0561(10) Uani 1 1 d . . .
H14A H 0.5642 -0.1627 0.2391 0.067 Uiso 1 1 calc R . .
C15 C 0.4655(4) 0.1486(7) 0.23937(8) 0.0479(9) Uani 1 1 d . A .
C16 C 0.3724(4) 0.2991(6) 0.22275(8) 0.0502(9) Uani 1 1 d . . .
H16A H 0.3465 0.4403 0.2312 0.060 Uiso 1 1 calc R . .
C17 C 0.3170(4) 0.2443(6) 0.19385(8) 0.0472(9) Uani 1 1 d . . .
H17A H 0.2543 0.3488 0.1822 0.057 Uiso 1 1 calc R . .
C18 C 0.1190(4) 0.3809(6) -0.04028(8) 0.0417(8) Uani 1 1 d . . .
C19 C 0.1377(4) 0.5154(6) -0.06830(7) 0.0383(8) Uani 1 1 d . . .
C20 C 0.2143(4) 0.7201(6) -0.06962(8) 0.0461(9) Uani 1 1 d . . .
H20A H 0.2584 0.7867 -0.0516 0.055 Uiso 1 1 calc R . .
C21 C 0.2276(4) 0.8285(6) -0.09680(8) 0.0491(9) Uani 1 1 d . . .
H21A H 0.2809 0.9687 -0.0974 0.059 Uiso 1 1 calc R . .
C22 C 0.1635(4) 0.7334(6) -0.12298(7) 0.0418(8) Uani 1 1 d . B .
C23 C 0.0849(5) 0.5317(6) -0.12218(8) 0.0505(10) Uani 1 1 d . . .
H23A H 0.0393 0.4674 -0.1403 0.061 Uiso 1 1 calc R . .
C24 C 0.0729(4) 0.4239(6) -0.09505(8) 0.0504(10) Uani 1 1 d . . .
H24A H 0.0192 0.2840 -0.0946 0.060 Uiso 1 1 calc R . .
C25 C 0.1754(5) 0.8471(7) -0.15263(9) 0.0528(10) Uani 1 1 d . . .
C26 C 0.5268(6) 0.2122(9) 0.27048(10) 0.0700(13) Uani 1 1 d . . .

loop_
_atom_site_aniso_label
_atom_site_aniso_U_11
_atom_site_aniso_U_22
_atom_site_aniso_U_33
_atom_site_aniso_U_23
_atom_site_aniso_U_13
_atom_site_aniso_U_12
S1 0.0517(5) 0.0368(5) 0.0392(5) 0.0016(4) -0.0011(4) -0.0141(4)
S2 0.0492(5) 0.0353(5) 0.0395(5) 0.0007(4) -0.0006(4) -0.0131(4)
O1 0.0593(16) 0.0486(16) 0.0563(16) 0.0016(13) -0.0091(13) -0.0247(14)
O2 0.0707(18) 0.0479(16) 0.0548(16) 0.0045(13) 0.0042(13) -0.0281(14)
O3 0.089(2) 0.0383(15) 0.0536(16) -0.0001(12) 0.0012(14) -0.0209(15)
O4 0.091(2) 0.0548(17) 0.0485(15) 0.0053(13) -0.0047(14) -0.0409(16)
F1 0.098(5) 0.130(8) 0.0409(18) -0.010(4) 0.021(3) -0.028(5)
F2 0.088(3) 0.107(6) 0.067(3) 0.017(4) -0.033(2) 0.001(4)
F3 0.120(7) 0.080(3) 0.069(3) -0.016(2) -0.019(4) -0.034(4)
F1' 0.098(5) 0.130(8) 0.0409(18) -0.010(4) 0.021(3) -0.028(5)
F2' 0.088(3) 0.107(6) 0.067(3) 0.017(4) -0.033(2) 0.001(4)
F3' 0.120(7) 0.080(3) 0.069(3) -0.016(2) -0.019(4) -0.034(4)
F1'' 0.098(5) 0.130(8) 0.0409(18) -0.010(4) 0.021(3) -0.028(5)
F2'' 0.088(3) 0.107(6) 0.067(3) 0.017(4) -0.033(2) 0.001(4)
F3'' 0.120(7) 0.080(3) 0.069(3) -0.016(2) -0.019(4) -0.034(4)
F4 0.063(2) 0.106(6) 0.063(4) 0.033(3) -0.011(2) -0.003(3)
F5 0.063(4) 0.100(3) 0.048(2) 0.001(2) 0.015(3) -0.003(4)
F6 0.168(9) 0.052(4) 0.057(2) 0.022(3) -0.006(4) -0.047(5)
F4' 0.063(2) 0.106(6) 0.063(4) 0.033(3) -0.011(2) -0.003(3)
F5' 0.063(4) 0.100(3) 0.048(2) 0.001(2) 0.015(3) -0.003(4)
F6' 0.168(9) 0.052(4) 0.057(2) 0.022(3) -0.006(4) -0.047(5)
F4'' 0.063(2) 0.106(6) 0.063(4) 0.033(3) -0.011(2) -0.003(3)
F5'' 0.063(4) 0.100(3) 0.048(2) 0.001(2) 0.015(3) -0.003(4)
F6'' 0.168(9) 0.052(4) 0.057(2) 0.022(3) -0.006(4) -0.047(5)
C1 0.0432(19) 0.0371(19) 0.0397(19) 0.0041(15) 0.0048(15) -0.0059(16)
C2 0.048(2) 0.0363(19) 0.0402(19) 0.0026(16) 0.0057(16) -0.0071(16)
C3 0.0398(18) 0.0363(19) 0.0424(19) -0.0017(15) 0.0066(15) -0.0071(15)
C4 0.0389(18) 0.0334(18) 0.0388(18) -0.0010(15) 0.0019(15) -0.0038(15)
C5 0.0360(17) 0.0324(18) 0.0406(18) 0.0006(15) 0.0028(14) -0.0042(15)
C6 0.0388(18) 0.0314(18) 0.0409(19) 0.0010(15) 0.0035(15) -0.0046(15)
C7 0.0378(18) 0.0364(19) 0.048(2) -0.0023(16) 0.0007(16) -0.0080(16)
C8 0.0436(19) 0.0359(19) 0.044(2) 0.0024(16) 0.0066(16) -0.0078(16)
C9 0.0426(19) 0.0353(19) 0.0400(19) -0.0024(15) -0.0037(15) -0.0034(16)
C10 0.0425(19) 0.0357(19) 0.0370(18) -0.0001(15) -0.0010(15) -0.0065(15)
C11 0.050(2) 0.035(2) 0.044(2) -0.0007(16) 0.0044(16) -0.0057(17)
C12 0.045(2) 0.0366(19) 0.0390(19) 0.0031(15) 0.0058(15) -0.0099(16)
C13 0.070(3) 0.039(2) 0.050(2) 0.0046(18) 0.003(2) 0.0031(19)
C14 0.066(3) 0.054(2) 0.048(2) 0.0116(19) -0.0034(19) 0.003(2)
C15 0.054(2) 0.053(2) 0.0362(19) 0.0033(17) 0.0036(17) -0.0098(19)
C16 0.062(2) 0.041(2) 0.048(2) -0.0088(17) 0.0045(18) -0.0043(19)
C17 0.054(2) 0.039(2) 0.048(2) 0.0006(17) 0.0023(17) 0.0051(18)
C18 0.046(2) 0.0365(19) 0.042(2) -0.0014(16) 0.0021(16) -0.0107(16)
C19 0.0425(19) 0.0364(19) 0.0363(18) -0.0008(15) 0.0046(15) -0.0083(15)
C20 0.058(2) 0.038(2) 0.0400(19) -0.0027(16) -0.0071(17) -0.0166(18)
C21 0.060(2) 0.039(2) 0.048(2) 0.0047(17) 0.0002(18) -0.0195(18)
C22 0.0443(19) 0.042(2) 0.0390(19) 0.0041(16) 0.0042(15) -0.0067(17)
C23 0.067(2) 0.045(2) 0.039(2) -0.0041(17) -0.0054(18) -0.0164(19)
C24 0.065(2) 0.040(2) 0.045(2) 0.0005(17) -0.0043(18) -0.0234(19)
C25 0.052(2) 0.057(3) 0.050(2) 0.008(2) 0.0021(19) -0.013(2)
C26 0.076(3) 0.078(4) 0.054(3) 0.005(2) -0.007(2) -0.018(3)

loop_
_atom_type_symbol
_atom_type_description
_atom_type_scat_dispersion_real
_atom_type_scat_dispersion_imag
_atom_type_scat_source
C C 0.0033 0.0016 'International Tables Vol C Tables 4.2.6.8 and 6.1.1.4'
H H 0.0000 0.0000 'International Tables Vol C Tables 4.2.6.8 and 6.1.1.4'
O O 0.0106 0.0060 'International Tables Vol C Tables 4.2.6.8 and 6.1.1.4'
F F 0.0171 0.0103 'International Tables Vol C Tables 4.2.6.8 and 6.1.1.4'
S S 0.1246 0.1234 'International Tables Vol C Tables 4.2.6.8 and 6.1.1.4'

loop_
_geom_angle_atom_site_label_1
_geom_angle_atom_site_label_2
_geom_angle_atom_site_label_3
_geom_angle
_geom_angle_site_symmetry_1
_geom_angle_site_symmetry_3
C4 S1 C1 91.31(16) . .
C5 S2 C10 91.08(16) . .
C2 C1 C18 137.2(3) . .
C2 C1 S1 111.1(3) . .
C18 C1 S1 111.7(2) . .
C1 C2 C3 113.0(3) . .
C1 C2 H2A 123.5 . .
C3 C2 H2A 123.5 . .
C4 C3 C2 112.0(3) . .
C4 C3 C8 121.1(3) . .
C2 C3 C8 126.9(3) . .
C3 C4 C5 121.8(3) . .
C3 C4 S1 112.6(3) . .
C5 C4 S1 125.7(2) . .
C6 C5 C4 121.6(3) . .
C6 C5 S2 112.1(2) . .
C4 C5 S2 126.3(2) . .
C5 C6 C9 112.7(3) . .
C5 C6 C7 121.5(3) . .
C9 C6 C7 125.8(3) . .
O1 C7 C6 123.2(3) . .
O1 C7 C8 119.6(3) . .
C6 C7 C8 117.1(3) . .
O2 C8 C3 123.4(3) . .
O2 C8 C7 119.6(3) . .
C3 C8 C7 117.0(3) . .
C10 C9 C6 112.2(3) . .
C10 C9 H9A 123.9 . .
C6 C9 H9A 123.9 . .
C9 C10 C11 129.8(3) . .
C9 C10 S2 112.0(3) . .
C11 C10 S2 117.8(2) . .
O3 C11 C10 120.4(3) . .
O3 C11 C12 121.0(3) . .
C10 C11 C12 118.6(3) . .
C13 C12 C17 119.5(3) . .
C13 C12 C11 119.1(3) . .
C17 C12 C11 121.4(3) . .
C12 C13 C14 120.4(4) . .
C12 C13 H13A 119.8 . .
C14 C13 H13A 119.8 . .
C15 C14 C13 119.8(4) . .
C15 C14 H14A 120.1 . .
C13 C14 H14A 120.1 . .
C16 C15 C14 120.4(3) . .
C16 C15 C26 119.2(4) . .
C14 C15 C26 120.4(4) . .
C17 C16 C15 119.8(4) . .
C17 C16 H16A 120.1 . .
C15 C16 H16A 120.1 . .
C16 C17 C12 120.1(3) . .
C16 C17 H17A 120.0 . .
C12 C17 H17A 120.0 . .
O4 C18 C1 116.5(3) . .
O4 C18 C19 118.7(3) . .
C1 C18 C19 124.8(3) . .
C20 C19 C24 118.2(3) . .
C20 C19 C18 125.4(3) . .
C24 C19 C18 116.4(3) . .
C21 C20 C19 120.8(3) . .
C21 C20 H20A 119.6 . .
C19 C20 H20A 119.6 . .
C22 C21 C20 119.9(3) . .
C22 C21 H21A 120.1 . .
C20 C21 H21A 120.1 . .
C23 C22 C21 120.4(3) . .
C23 C22 C25 118.6(3) . .
C21 C22 C25 121.0(3) . .
C24 C23 C22 119.5(3) . .
C24 C23 H23A 120.3 . .
C22 C23 H23A 120.3 . .
C23 C24 C19 121.3(3) . .
C23 C24 H24A 119.3 . .
C19 C24 H24A 119.3 . .
F6 C25 F5'' 67.9(15) . .
F6 C25 F6'' 42.0(16) . .
F5'' C25 F6'' 107.0(17) . .
F6 C25 F4' 128.8(12) . .
F5'' C25 F4' 74.3(9) . .
F6'' C25 F4' 131.3(12) . .
F6 C25 F6' 64.0(15) . .
F5'' C25 F6' 119.4(10) . .
F6'' C25 F6' 25.1(15) . .
F4' C25 F6' 110.7(5) . .
F6 C25 F5 106.1(15) . .
F5'' C25 F5 42.4(11) . .
F6'' C25 F5 133.5(18) . .
F4' C25 F5 32.5(12) . .
F6' C25 F5 126.4(12) . .
F6 C25 F4 109.3(14) . .
F5'' C25 F4 133.1(12) . .
F6'' C25 F4 71.7(15) . .
F4' C25 F4 73.8(11) . .
F6' C25 F4 46.8(13) . .
F5 C25 F4 103.5(14) . .
F6 C25 F4'' 132.6(13) . .
F5'' C25 F4'' 108.9(11) . .
F6'' C25 F4'' 105.5(13) . .
F4' C25 F4'' 37.9(9) . .
F6' C25 F4'' 80.7(11) . .
F5 C25 F4'' 69.8(14) . .
F4 C25 F4'' 36.9(11) . .
F6 C25 F5' 40.8(15) . .
F5'' C25 F5' 29.4(9) . .
F6'' C25 F5' 82.6(17) . .
F4' C25 F5' 102.6(5) . .
F6' C25 F5' 101.9(6) . .
F5 C25 F5' 71.6(13) . .
F4 C25 F5' 138.5(10) . .
F4'' C25 F5' 132.7(9) . .
F6 C25 C22 113.7(10) . .
F5'' C25 C22 115.6(9) . .
F6'' C25 C22 109.5(14) . .
F4' C25 C22 113.2(4) . .
F6' C25 C22 116.1(5) . .
F5 C25 C22 115.6(11) . .
F4 C25 C22 108.1(9) . .
F4'' C25 C22 109.8(7) . .
F5' C25 C22 110.9(4) . .
F2' C26 F2'' 43.4(16) . .
F2' C26 F1 133.3(17) . .
F2'' C26 F1 125.1(11) . .
F2' C26 F1'' 139.1(18) . .
F2'' C26 F1'' 107.0(14) . .
F1 C26 F1'' 30.3(11) . .
F2' C26 F3' 109.8(19) . .
F2'' C26 F3' 135.8(16) . .
F1 C26 F3' 39.4(15) . .
F1'' C26 F3' 69.7(17) . .
F2' C26 F1' 113.9(18) . .
F2'' C26 F1' 71.6(16) . .
F1 C26 F1' 70.2(13) . .
F1'' C26 F1' 40.7(13) . .
F3' C26 F1' 109.0(16) . .
F2' C26 F3 33.6(18) . .
F2'' C26 F3 74.3(12) . .
F1 C26 F3 109.0(6) . .
F1'' C26 F3 131.9(11) . .
F3' C26 F3 77.2(14) . .
F1' C26 F3 135.1(13) . .
F2' C26 F2 71.5(18) . .
F2'' C26 F2 28.2(11) . .
F1 C26 F2 106.3(5) . .
F1'' C26 F2 81.7(13) . .
F3' C26 F2 135.9(13) . .
F1' C26 F2 43.7(15) . .
F3 C26 F2 100.3(5) . .
F2' C26 F3'' 70.6(19) . .
F2'' C26 F3'' 108.3(13) . .
F1 C26 F3'' 77.8(10) . .
F1'' C26 F3'' 107.1(12) . .
F3' C26 F3'' 41.1(14) . .
F1' C26 F3'' 138.0(12) . .
F3 C26 F3'' 37.0(8) . .
F2 C26 F3'' 129.1(9) . .
F2' C26 C15 108.1(15) . .
F2'' C26 C15 113.2(11) . .
F1 C26 C15 114.8(5) . .
F1'' C26 C15 110.4(11) . .
F3' C26 C15 108.7(11) . .
F1' C26 C15 107.2(10) . .
F3 C26 C15 112.6(4) . .
F2 C26 C15 112.6(5) . .
F3'' C26 C15 110.6(7) . .

loop_
_geom_bond_atom_site_label_1
_geom_bond_atom_site_label_2
_geom_bond_distance
_geom_bond_site_symmetry_2
S1 C4 1.701(3) .
S1 C1 1.747(3) .
S2 C5 1.710(3) .
S2 C10 1.734(3) .
O1 C7 1.206(4) .
O2 C8 1.216(4) .
O3 C11 1.220(4) .
O4 C18 1.226(4) .
F1 C26 1.320(8) .
F2 C26 1.399(8) .
F3 C26 1.357(7) .
F1' C26 1.35(2) .
F2' C26 1.20(3) .
F3' C26 1.35(3) .
F1'' C26 1.33(2) .
F2'' C26 1.22(2) .
F3'' C26 1.413(18) .
F4 C25 1.38(2) .
F5 C25 1.34(2) .
F6 C25 1.20(2) .
F4' C25 1.319(6) .
F5' C25 1.403(7) .
F6' C25 1.333(8) .
F4'' C25 1.379(17) .
F5'' C25 1.249(16) .
F6'' C25 1.31(3) .
C1 C2 1.367(5) .
C1 C18 1.478(5) .
C2 C3 1.415(5) .
C2 H2A 0.9500 .
C3 C4 1.380(5) .
C3 C8 1.471(5) .
C4 C5 1.449(4) .
C5 C6 1.374(4) .
C6 C9 1.413(4) .
C6 C7 1.466(5) .
C7 C8 1.558(5) .
C9 C10 1.366(5) .
C9 H9A 0.9500 .
C10 C11 1.473(5) .
C11 C12 1.493(5) .
C12 C13 1.377(5) .
C12 C17 1.399(5) .
C13 C14 1.383(5) .
C13 H13A 0.9500 .
C14 C15 1.382(5) .
C14 H14A 0.9500 .
C15 C16 1.379(5) .
C15 C26 1.494(5) .
C16 C17 1.378(5) .
C16 H16A 0.9500 .
C17 H17A 0.9500 .
C18 C19 1.495(5) .
C19 C20 1.384(5) .
C19 C24 1.389(5) .
C20 C21 1.378(5) .
C20 H20A 0.9500 .
C21 C22 1.374(5) .
C21 H21A 0.9500 .
C22 C23 1.374(5) .
C22 C25 1.488(5) .
C23 C24 1.373(5) .
C23 H23A 0.9500 .
C24 H24A 0.9500 .
